data_2007147
loop_
_publ_author_name
'Tahir, M. Nawaz'
'\"Ulk\"u, Din\,cer'
'Atakol, Orhan'
'\,Cak\?irer, Orhan'

_publ_section_title
;Bis[\m-<i>N</i>,<i>N</i>'-bis(salicylidene)-1,3-propanediaminato]bis(dimethylformamide)di(\m-nitrito)copper(II)dinickel(II)--Dimethylformamide
 (1/2)
;
_journal_issue 4
_journal_name_full 'Acta Crystallographica Section C'
_journal_page_first 468
_journal_page_last 470
_journal_paper_doi 10.1107/S0108270197013218
_journal_volume 54
_journal_year 1998
_chemical_formula_moiety 'C46 H60 Cu N10 Ni2 O12'
_chemical_formula_sum 'C46 H60 Cu N10 Ni2 O12'
_chemical_formula_weight 1126.011
_space_group_IT_number 14
_symmetry_cell_setting monoclinic
_symmetry_space_group_name_Hall '-P 2yn'
_symmetry_space_group_name_H-M 'P 1 21/n 1'
_atom_type_scat_source IntTabIV
_cell_angle_alpha 90.00
_cell_angle_beta 104.974(2)
_cell_angle_gamma 90.00
_cell_formula_units_Z 2
_cell_length_a 11.0474(11)
_cell_length_b 15.6902(12)
_cell_length_c 15.0930(11)
_cell_measurement_reflns_used 25
_cell_measurement_temperature 295
_cell_measurement_theta_max 20.84
_cell_measurement_theta_min 11.46
_cell_volume 2527.3(4)
_diffrn_measurement_device 'Enraf-Nonius CAD-4'
_diffrn_measurement_method '\w/2\q scans'
_diffrn_radiation_type MoK\a
_diffrn_radiation_wavelength 0.71073
_diffrn_reflns_av_R_equivalents 0.016
_diffrn_reflns_limit_h_max 0
_diffrn_reflns_limit_h_min -13
_diffrn_reflns_limit_k_max 0
_diffrn_reflns_limit_k_min -18
_diffrn_reflns_limit_l_max 17
_diffrn_reflns_limit_l_min -17
_diffrn_reflns_number 5092
_diffrn_reflns_theta_max 25.46
_diffrn_reflns_theta_min 2.47
_diffrn_standards_decay_% none
_diffrn_standards_interval_time 120
_diffrn_standards_number 3
_exptl_absorpt_coefficient_mu 1.226
_exptl_absorpt_correction_T_max 0.832
_exptl_absorpt_correction_T_min 0.671
_exptl_absorpt_correction_type 'empirical via \y scans (Fair, 1990)'
_exptl_crystal_colour brown
_exptl_crystal_density_diffrn 1.4796
_exptl_crystal_density_meas ?
_exptl_crystal_description parallelepiped
_exptl_crystal_size_max 0.35
_exptl_crystal_size_mid 0.20
_exptl_crystal_size_min 0.15
_refine_diff_density_max 0.510
_refine_diff_density_min -0.121
_refine_ls_extinction_method none
_refine_ls_goodness_of_fit_obs 0.93
_refine_ls_hydrogen_treatment 'H atoms riding (see below)'
_refine_ls_number_parameters 322
_refine_ls_number_reflns 3312
_refine_ls_R_factor_obs .033
_refine_ls_shift/esd_max 0.00014
_refine_ls_structure_factor_coef F
_refine_ls_weighting_details 'w = 1/[\s(F^2^) + (0.02F)^2^ + 0.5]; w = 0 if F^2^ < 3\s(F^2^)'
_refine_ls_weighting_scheme calc
_refine_ls_wR_factor_obs .040
_reflns_number_observed 3312
_reflns_number_total 4836
_reflns_observed_criterion I>3\s(I)
_cod_data_source_file bm1190.cif
_cod_data_source_block NICUNO2
_cod_depositor_comments
;
The following automatic conversions were performed:

'_exptl_crystal_density_meas' value 'not measured' was changed to '?'
- the value is perceived as not measured.

Automatic conversion script
Id: cif_fix_values 3008 2015-01-20 13:52:24Z robertas 

The following automatic conversions were performed:

'_refine_ls_weighting_scheme' value 'w = 1/[\s(F^2^) + (0.02F)^2^ +
0.5]; w = 0 if F^2^ < 3\s(F^2^)' was changed to 'calc'. New tag
'_refine_ls_weighting_details' was created. The value of the new tag
was set to 'w = 1/[\s(F^2^) + (0.02F)^2^ + 0.5]; w = 0 if F^2^ <
3\s(F^2^)'.

Automatic conversion script
Id: cif_fix_values 3143 2015-03-26 13:38:13Z robertas 
;
_cod_original_cell_volume 2527.4(4)
_cod_original_sg_symbol_H-M 'P 21/n'
_cod_database_code 2007147

loop_
_symmetry_equiv_pos_as_xyz
x,y,z
x-1/2,-y+1/2,z+1/2
-x,-y,-z
-x+1/2,y+1/2,-z+1/2

loop_
_atom_site_aniso_label
_atom_site_aniso_U_11
_atom_site_aniso_U_22
_atom_site_aniso_U_33
_atom_site_aniso_U_12
_atom_site_aniso_U_13
_atom_site_aniso_U_23
_atom_site_aniso_type_symbol
Cu .0415(2) .0388(2) .0573(3) .0005(2) .0182(2) .0084(2) Cu
Ni .0417(2) .0446(2) .0453(2) .0018(2) .01700(10) .0005(2) Ni
O1 .0436(9) .0440(10) .0650(10) .0060(9) .0206(8) .0100(10) O
O2 .0410(10) .0510(10) .0500(10) .0010(9) .0110(8) .0070(10) O
O3 .0640(10) .0520(10) .0660(10) -.0020(10) .0278(9) .0070(10) O
O4 .123(2) .102(2) .0790(10) .000(2) .0490(10) -.011(2) O
O5 .0620(10) .0500(10) .0600(10) -.0030(10) .0323(8) -.0050(10) O
O6 .146(2) .128(2) .136(2) -.077(2) .055(2) -.049(2) O
N1 .0560(10) .0510(10) .0460(10) .0000(10) .0190(10) .0000(10) N
N2 .0520(10) .0540(10) .0560(10) .0000(10) .0256(9) -.0060(10) N
N3 .0600(10) .076(2) .0530(10) .0170(10) .0120(10) -.0100(10) N
N4 .0550(10) .0470(10) .0590(10) .0060(10) .0210(10) -.0030(10) N
N5 .053(2) .077(2) .070(2) -.005(2) .0060(10) -.003(2) N
C1 .0370(10) .0370(10) .059(2) -.0010(10) .0080(10) -.0020(10) C
C2 .0440(10) .050(2) .074(2) .0000(10) .0210(10) .002(2) C
C3 .049(2) .058(2) .094(2) .002(2) .0290(10) -.002(2) C
C4 .048(2) .056(2) .103(3) .013(2) .019(2) .002(2) C
C5 .052(2) .050(2) .075(2) .007(2) .004(2) .012(2) C
C6 .0410(10) .045(2) .055(2) .0000(10) .0070(10) -.0010(10) C
C7 .059(2) .048(2) .048(2) -.001(2) .0070(10) .0050(10) C
C8 .076(2) .070(2) .050(2) .005(2) .0280(10) .006(2) C
C9 .080(2) .069(2) .071(2) -.008(2) .0440(10) .005(2) C
C10 .060(2) .087(2) .064(2) -.008(2) .0340(10) -.003(2) C
C11 .0430(10) .056(2) .069(2) -.0020(10) .0230(10) -.013(2) C
C12 .0420(10) .045(2) .064(2) .0030(10) .0120(10) -.0120(10) C
C13 .046(2) .063(2) .085(2) .004(2) .004(2) -.012(2) C
C14 .064(2) .073(2) .080(2) .011(2) -.013(2) -.008(2) C
C15 .089(3) .060(2) .059(2) .010(2) -.005(2) .001(2) C
C16 .070(2) .049(2) .052(2) .008(2) .011(2) .0010(10) C
C17 .0490(10) .0380(10) .053(2) .0070(10) .0110(10) -.0060(10) C
C18 .052(2) .048(2) .051(2) -.0010(10) .0150(10) -.0030(10) C
C19 .092(2) .088(3) .074(2) .020(2) .044(2) -.001(2) C
C20 .088(2) .054(2) .095(2) .012(2) .035(2) .008(2) C
C21 .070(2) .122(4) .082(2) -.014(3) .020(2) -.017(3) C
C22 .078(3) .102(3) .107(3) -.016(2) .009(2) .020(3) C
C23 .091(3) .107(3) .083(3) -.019(3) .017(2) .001(3) C

loop_
_atom_site_label
_atom_site_fract_x
_atom_site_fract_y
_atom_site_fract_z
_atom_site_U_iso_or_equiv
_atom_site_thermal_displace_type
_atom_site_calc_flag
_atom_site_calc_attached_atom
_atom_site_type_symbol
Cu 0 0 0 .04490(10) Ueq . . Cu
Ni .12246(3) .11695(2) -.10777(2) .04280(10) Ueq . . Ni
O1 -.0463(2) .10610(10) -.08070(10) .0497(6) Ueq . . O
O2 .1741(2) .05300(10) .01090(10) .0475(6) Ueq . . O
O3 .0234(2) -.05920(10) -.1195(2) .0586(6) Ueq . . O
O4 .1004(3) -.0377(2) -.2309(2) .0971(10) Ueq . . O
O5 .1482(2) .23660(10) -.03570(10) .0543(6) Ueq . . O
O6 .2609(3) .0534(2) -.4266(3) .1332(12) Ueq . . O
N1 .0418(2) .1836(2) -.2222(2) .0499(6) Ueq . . N
N2 .3015(2) .1233(2) -.1156(2) .0519(6) Ueq . . N
N3 .0802(3) -.0072(2) -.1644(2) .0635(8) Ueq . . N
N4 .0495(2) .3087(2) .0545(2) .0525(6) Ueq . . N
N5 .1480(3) -.0602(2) -.4914(2) .0685(12) Ueq . . N
C1 -.1353(3) .1646(2) -.1000(2) .0451(8) Ueq . . C
C2 -.2209(3) .1723(2) -.0458(2) .0549(10) Ueq . . C
C3 -.3124(3) .2339(2) -.0645(3) .0651(12) Ueq . . C
C4 -.3261(3) .2883(2) -.1384(3) .0691(14) Ueq . . C
C5 -.2446(3) .2816(2) -.1925(3) .0613(12) Ueq . . C
C6 -.1469(3) .2211(2) -.1740(2) .0480(10) Ueq . . C
C7 -.0625(3) .2232(2) -.2332(2) .0529(12) Ueq . . C
C8 .1120(3) .1979(3) -.2909(2) .0632(12) Ueq . . C
C9 .2451(3) .2242(2) -.2469(2) .0688(12) Ueq . . C
C10 .3297(3) .1515(3) -.2016(2) .0670(12) Ueq . . C
C11 .3945(3) .1083(2) -.0472(2) .0544(10) Ueq . . C
C12 .3940(3) .0803(2) .0446(2) .0506(10) Ueq . . C
C13 .5096(3) .0790(2) .1103(3) .0671(12) Ueq . . C
C14 .5213(4) .0545(3) .1986(3) .0782(12) Ueq . . C
C15 .4152(4) .0290(2) .2234(3) .0738(14) Ueq . . C
C16 .2994(3) .0278(2) .1616(2) .0579(12) Ueq . . C
C17 .2857(3) .0538(2) .0699(2) .0471(8) Ueq . . C
C18 .1047(3) .2411(2) .0321(2) .0500(12) Ueq . . C
C19 -.0039(4) .3078(3) .1336(2) .0805(14) Ueq . . C
C20 .0257(4) .3829(2) -.0040(3) .0769(12) Ueq . . C
C21 .2048(4) -.0099(3) -.4211(3) .0913(16) Ueq . . C
C22 .0828(4) -.1363(3) -.4759(3) .0984(17) Ueq . . C
C23 .1501(4) -.0405(3) -.5833(3) .0947(17) Ueq . . C
H2 -.215 .134 .004 .0709 Uiso . . H
H3 -.367 .239 -.026 .0849 Uiso . . H
H4 -.391 .330 -.152 .0899 Uiso . . H
H5 -.254 .319 -.244 .0798 Uiso . . H
H7 -.087 .258 -.286 .0684 Uiso . . H
H11 .475 .116 -.058 .0709 Uiso . . H
H13 .583 .096 .093 .0874 Uiso . . H
H14 .601 .055 .242 .1013 Uiso . . H
H15 .422 .012 .285 .0963 Uiso . . H
H16 .228 .010 .181 .0747 Uiso . . H
H18 .110 .195 .079 .0633 Uiso . . H
H21 .196 -.032 -.362 .1191 Uiso . . H
H81 .064 .244 -.339 .0811 Uiso . . H
H82 .113 .145 -.325 .0811 Uiso . . H
H91 .246 .273 -.203 .0899 Uiso . . H
H92 .286 .246 -.292 .0899 Uiso . . H
H101 .314 .099 -.243 .0887 Uiso . . H
H102 .420 .172 -.183 .0887 Uiso . . H
H191 -.092 .331 .116 .1064 Uiso . . H
H192 .010 .258 .163 .1064 Uiso . . H
H193 .060 .349 .177 .1064 Uiso . . H
H201 .045 .438 .025 .0950 Uiso . . H
H202 .066 .380 -.047 .0950 Uiso . . H
H203 -.056 .386 -.029 .0950 Uiso . . H
H221 .094 -.144 -.408 .1292 Uiso . . H
H222 -.009 -.130 -.511 .1292 Uiso . . H
H223 .118 -.178 -.511 .1292 Uiso . . H
H231 .204 .010 -.584 .1216 Uiso . . H
H232 .179 -.084 -.609 .1216 Uiso . . H
H233 .068 -.031 -.622 .1216 Uiso . . H

loop_
_geom_angle_atom_site_label_1
_geom_angle_atom_site_label_2
_geom_angle_atom_site_label_3
_geom_angle
_geom_angle_publ_flag
O1 Cu O2 78.70(8) yes
O1 Cu O3 85.16(9) yes
O2 Cu O3 85.86(9) yes
O1 Ni O2 80.88(8) yes
O1 Ni O5 88.83(9) yes
O1 Ni N1 89.40(10) yes
O1 Ni N2 171.70(10) yes
O1 Ni N3 83.40(10) yes
O2 Ni O5 90.87(9) yes
O2 Ni N1 170.20(10) yes
O2 Ni N2 91.10(10) yes
O2 Ni N3 83.30(10) yes
O5 Ni N1 87.30(10) yes
O5 Ni N2 89.00(10) yes
O5 Ni N3 171.00(10) yes
N1 Ni N2 98.50(10) yes
N1 Ni N3 97.30(10) yes
N2 Ni N3 97.90(10) yes
Cu O1 Ni 95.02(8) yes
Cu O1 C1 138.8(2) no
Ni O1 C1 124.9(2) no
Cu O2 Ni 94.94(8) yes
Cu O2 C17 138.2(2) no
Ni O2 C17 126.8(2) no
Cu O3 N3 110.4(2) yes
Ni O5 C18 116.0(2) no
Ni N1 C7 123.1(2) no
Ni N1 C8 119.2(2) no
C7 N1 C8 117.2(3) no
Ni N2 C10 119.9(2) no
Ni N2 C11 122.8(2) no
C10 N2 C11 117.2(3) no
Ni N3 O3 116.3(2) yes
Ni N3 O4 129.8(3) yes
O3 N3 O4 114.0(3) yes
C18 N4 C19 121.0(3) no
C18 N4 C20 121.3(3) no
C19 N4 C20 117.3(3) no
C21 N5 C22 120.6(4) no
C21 N5 C23 121.3(4) no
C22 N5 C23 118.1(4) no
O1 C1 C2 120.4(3) no
O1 C1 C6 121.5(3) no
C2 C1 C6 118.1(3) no
C1 C2 C3 120.7(3) no
C1 C2 H2 119.7 no
C3 C2 H2 119.6 no
C2 C3 C4 121.5(3) no
C2 C3 H3 119.3 no
C4 C3 H3 119.2 no
C3 C4 C5 118.8(3) no
C3 C4 H4 120.6 no
C5 C4 H4 120.6 no
C4 C5 C6 121.5(3) no
C4 C5 H5 119.2 no
C6 C5 H5 119.3 no
C1 C6 C5 119.3(3) no
C1 C6 C7 124.3(3) no
C5 C6 C7 116.3(3) no
N1 C7 C6 127.5(3) no
N1 C7 H7 116.2 no
C6 C7 H7 116.2 no
N1 C8 C9 111.5(3) no
N1 C8 H81 109.0 no
N1 C8 H82 109.2 no
C9 C8 H81 111.9 no
C9 C8 H82 108.7 no
H81 C8 H82 106.5 no
C8 C9 C10 114.2(3) no
C8 C9 H91 110.2 no
C8 C9 H92 111.8 no
C10 C9 H91 111.7 no
C10 C9 H92 103.4 no
H91 C9 H92 105.1 no
N2 C10 C9 112.0(3) no
N2 C10 H101 104.5 no
N2 C10 H102 105.3 no
C9 C10 H101 110.1 no
C9 C10 H102 109.1 no
H101 C10 H102 115.6 no
N2 C11 C12 128.7(3) no
N2 C11 H11 115.6 no
C12 C11 H11 115.7 no
C11 C12 C13 116.9(3) no
C11 C12 C17 124.1(3) no
C13 C12 C17 119.0(3) no
C12 C13 C14 122.5(4) no
C12 C13 H13 118.8 no
C14 C13 H13 118.7 no
C13 C14 C15 118.3(4) no
C13 C14 H14 120.9 no
C15 C14 H14 120.8 no
C14 C15 C16 121.9(4) no
C14 C15 H15 119.0 no
C16 C15 H15 119.1 no
C15 C16 C17 120.4(4) no
C15 C16 H16 119.8 no
C17 C16 H16 119.8 no
O2 C17 C12 121.9(3) no
O2 C17 C16 120.2(3) no
C12 C17 C16 117.9(3) no
O5 C18 N4 124.3(3) no
O5 C18 H18 125.0 no
N4 C18 H18 110.6 no
N4 C19 H191 110.7 no
N4 C19 H192 111.3 no
N4 C19 H193 98.5 no
H191 C19 H192 118.2 no
H191 C19 H193 112.6 no
H192 C19 H193 103.5 no
N4 C20 H201 117.5 no
N4 C20 H202 111.5 no
N4 C20 H203 107.7 no
H201 C20 H202 106.0 no
H201 C20 H203 103.2 no
H202 C20 H203 110.5 no
O6 C21 N5 125.8(5) no
O6 C21 H21 121.8 no
N5 C21 H21 112.4 no
N5 C22 H221 109.3 no
N5 C22 H222 108.3 no
N5 C22 H223 100.2 no
H221 C22 H222 112.2 no
H221 C22 H223 120.4 no
H222 C22 H223 105.4 no
N5 C23 H231 110.2 no
N5 C23 H232 111.2 no
N5 C23 H233 112.3 no
H231 C23 H232 109.1 no
H231 C23 H233 110.1 no
H232 C23 H233 103.7 no

loop_
_geom_bond_atom_site_label_1
_geom_bond_atom_site_label_2
_geom_bond_site_symmetry_1
_geom_bond_site_symmetry_2
_geom_bond_distance
_geom_bond_publ_flag
Cu Ni . . 2.9967(4) yes
Cu O1 . . 2.048(2) yes
Cu O2 . . 2.063(2) yes
Cu O3 . . 2.103(2) yes
Ni O1 . . 2.016(2) yes
Ni O2 . . 2.003(2) yes
Ni O5 . . 2.152(2) yes
Ni N1 . . 2.019(3) yes
Ni N2 . . 2.014(3) yes
Ni N3 . . 2.131(3) yes
O1 C1 . . 1.322(3) no
O2 C17 . . 1.321(4) no
O3 N3 . . 1.319(4) yes
O4 N3 . . 1.183(4) yes
O5 C18 . . 1.240(4) no
O6 C21 . . 1.185(6) no
N1 C7 . . 1.281(4) no
N1 C8 . . 1.463(4) no
N2 C10 . . 1.479(4) no
N2 C11 . . 1.277(4) no
N4 C18 . . 1.310(4) no
N4 C19 . . 1.462(4) no
N4 C20 . . 1.442(4) no
N5 C21 . . 1.341(6) no
N5 C22 . . 1.444(5) no
N5 C23 . . 1.427(5) no
C1 C2 . . 1.406(5) no
C1 C6 . . 1.405(4) no
C2 C3 . . 1.374(5) no
C2 H2 . . .95 no
C3 C4 . . 1.382(5) no
C3 H3 . . .95 no
C4 C5 . . 1.367(5) no
C4 H4 . . .95 no
C5 C6 . . 1.410(5) no
C5 H5 . . .95 no
C6 C7 . . 1.450(5) no
C7 H7 . . .95 no
C8 C9 . . 1.506(5) no
C8 H81 . . 1.071 no
C8 H82 . . .978 no
C9 C10 . . 1.521(5) no
C9 H91 . . 1.001 no
C9 H92 . . .971 no
C10 H101 . . 1.023 no
C10 H102 . . 1.016 no
C11 C12 . . 1.454(5) no
C11 H11 . . .95 no
C12 C13 . . 1.400(5) no
C12 C17 . . 1.410(5) no
C13 C14 . . 1.361(6) no
C13 H13 . . .95 no
C14 C15 . . 1.378(6) no
C14 H14 . . .95 no
C15 C16 . . 1.374(5) no
C15 H15 . . .95 no
C16 C17 . . 1.412(5) no
C16 H16 . . .95 no
C18 H18 . . .998 no
C19 H191 . . 1.008 no
C19 H192 . . .893 no
C19 H193 . . 1.051 no
C20 H201 . . .967 no
C20 H202 . . .875 no
C20 H203 . . .880 no
C21 H21 . . .985 no
C22 H221 . . 1.011 no
C22 H222 . . 1.019 no
C22 H223 . . .991 no
C23 H231 . . .996 no
C23 H232 . . .886 no
C23 H233 . . .953 no

loop_
_geom_torsion_atom_site_label_1
_geom_torsion_atom_site_label_2
_geom_torsion_atom_site_label_3
_geom_torsion_atom_site_label_4
_geom_torsion
_geom_torsion_publ_flag
O2 Cu O1 Ni 23.90(10) no
O2 Cu O1 C1 -142.2(3) no
O3 Cu O1 Ni -62.80(10) no
O3 Cu O1 C1 131.0(3) no
O1 Cu O2 Ni -24.10(10) no
O1 Cu O2 C17 153.7(3) no
O3 Cu O2 Ni 61.80(10) no
O3 Cu O2 C17 -120.4(3) no
O1 Cu O3 N3 41.4(2) no
O2 Cu O3 N3 -37.6(2) no
O2 Ni O1 Cu -24.50(10) no
O2 Ni O1 C1 144.4(2) no
O5 Ni O1 Cu -115.60(10) no
O5 Ni O1 C1 53.4(2) no
N1 Ni O1 Cu 157.10(10) no
N1 Ni O1 C1 -33.9(2) no
N2 Ni O1 Cu -40.5(7) no
N2 Ni O1 C1 128.5(6) no
N3 Ni O1 Cu 59.70(10) no
N3 Ni O1 C1 -131.4(2) no
O1 Ni O2 Cu 24.30(10) no
O1 Ni O2 C17 -153.8(2) no
O5 Ni O2 Cu 113.00(10) no
O5 Ni O2 C17 -65.1(2) no
N1 Ni O2 Cu 34.2(6) no
N1 Ni O2 C17 -144.0(5) no
N2 Ni O2 Cu -157.90(10) no
N2 Ni O2 C17 23.9(2) no
N3 Ni O2 Cu -60.10(10) no
N3 Ni O2 C17 121.8(2) no
O1 Ni O5 C18 35.8(2) no
O2 Ni O5 C18 -45.1(2) no
N1 Ni O5 C18 125.2(2) no
N2 Ni O5 C18 -136.2(2) no
N3 Ni O5 C18 4.5(7) no
O1 Ni N1 C7 22.5(3) no
O1 Ni N1 C8 -166.4(2) no
O2 Ni N1 C7 12.8(7) no
O2 Ni N1 C8 -176.1(5) no
O5 Ni N1 C7 -66.4(3) no
O5 Ni N1 C8 104.8(2) no
N2 Ni N1 C7 -155.0(3) no
N2 Ni N1 C8 16.1(3) no
N3 Ni N1 C7 105.8(3) no
N3 Ni N1 C8 -83.1(2) no
O1 Ni N2 C10 -175.7(6) no
O2 Ni N2 C10 168.5(2) no
O2 Ni N2 C11 -15.5(3) no
O5 Ni N2 C10 -100.7(3) no
O5 Ni N2 C11 75.3(3) no
N1 Ni N2 C10 -13.6(3) no
N1 Ni N2 C11 162.4(3) no
N3 Ni N2 C10 85.1(2) no
N3 Ni N2 C11 -98.9(3) no
O1 Ni N3 O3 -38.8(2) no
O1 Ni N3 O4 141.5(3) no
O2 Ni N3 O3 42.7(2) no
O2 Ni N3 O4 -137.0(3) no
O5 Ni N3 O3 -7.3(7) no
O5 Ni N3 O4 172.9(5) no
N1 Ni N3 O3 -127.4(2) no
N1 Ni N3 O4 52.9(3) no
N2 Ni N3 O3 132.9(2) no
N2 Ni N3 O4 -46.8(3) no
Cu O1 C1 C2 12.4(5) no
Cu O1 C1 C6 -168.1(2) no
Ni O1 C1 C2 -150.7(2) no
Ni O1 C1 C6 28.7(4) no
Cu O2 C17 C12 163.5(2) no
Cu O2 C17 C16 -16.6(5) no
Ni O2 C17 C12 -19.2(4) no
Ni O2 C17 C16 160.6(2) no
Cu O3 N3 Ni -2.3(2) no
Cu O3 N3 O4 177.5(2) no
Ni O5 C18 N4 -141.4(3) no
Ni O5 C18 H18 41.3 no
Ni N1 C7 C6 -7.2(5) no
Ni N1 C7 H7 172.8 no
C8 N1 C7 C6 -178.5(3) no
Ni N1 C8 C9 -44.6(4) no
Ni N1 C8 H81 -168.5 no
Ni N1 C8 H82 75.5 no
C7 N1 C8 C9 127.1(3) no
C7 N1 C8 H81 3.2 no
C7 N1 C8 H82 -112.8 no
Ni N2 C10 C9 39.2(4) no
Ni N2 C10 H101 -79.9 no
Ni N2 C10 H102 157.7 no
C11 N2 C10 C9 -137.1(3) no
C11 N2 C10 H101 103.8 no
C11 N2 C10 H102 -18.5 no
Ni N2 C11 C12 3.7(5) no
Ni N2 C11 H11 -176.4 no
C10 N2 C11 C12 179.8(3) no
C19 N4 C18 O5 177.5(3) no
C19 N4 C18 H18 -4.8 no
C20 N4 C18 O5 5.2(5) no
C20 N4 C18 H18 -177.2 no
C18 N4 C19 H191 -131.4 no
C18 N4 C19 H192 2.2 no
C18 N4 C19 H193 110.4 no
C20 N4 C19 H191 41.3 no
C20 N4 C19 H192 174.8 no
C20 N4 C19 H193 -77.0 no
C18 N4 C20 H201 -135.2 no
C18 N4 C20 H202 -12.5 no
C18 N4 C20 H203 108.8 no
C19 N4 C20 H201 52.2 no
C19 N4 C20 H202 174.8 no
C19 N4 C20 H203 -63.8 no
C22 N5 C21 O6 179.7(4) no
C23 N5 C21 H21 -179.4 no
C21 N5 C22 H221 -3.7 no
C21 N5 C22 H222 118.7 no
C21 N5 C22 H223 -131.2 no
C23 N5 C22 H221 176.2 no
C23 N5 C22 H222 -61.3 no
C23 N5 C22 H223 48.8 no
C21 N5 C23 H231 4.7 no
C21 N5 C23 H232 125.8 no
C21 N5 C23 H233 -118.5 no
C22 N5 C23 H231 -175.3 no
C22 N5 C23 H232 -54.2 no
C22 N5 C23 H233 61.6 no
O1 C1 C2 C3 178.9(3) no
C6 C1 C2 H2 179.4 no
O1 C1 C6 C5 179.1(3) no
O1 C1 C6 C7 -2.3(5) no
C2 C1 C6 C7 177.2(3) no
C1 C2 C3 C4 2.2(5) no
C1 C2 C3 H3 -177.8 no
H2 C2 C3 C4 -177.8 no
H2 C2 C3 H3 2.2 no
C2 C3 C4 H4 178.3 no
H3 C3 C4 C5 178.3 no
C3 C4 C5 H5 179.7 no
H4 C4 C5 C6 179.7 no
C4 C5 C6 C7 -176.7(3) no
H5 C5 C6 C1 -178.2 no
H5 C5 C6 C7 3.1 no
C1 C6 C7 N1 -9.3(5) no
C1 C6 C7 H7 170.7 no
C5 C6 C7 N1 169.3(3) no
C5 C6 C7 H7 -10.7 no
N1 C8 C9 C10 75.9(4) no
N1 C8 C9 H91 -50.7 no
N1 C8 C9 H92 -167.2 no
H81 C8 C9 C10 -161.8 no
H81 C8 C9 H91 71.6 no
H81 C8 C9 H92 -44.9 no
H82 C8 C9 C10 -44.5 no
H82 C8 C9 H91 -171.1 no
H82 C8 C9 H92 72.4 no
C8 C9 C10 N2 -72.7(4) no
C8 C9 C10 H101 43.1 no
C8 C9 C10 H102 171.1 no
H91 C9 C10 N2 53.1 no
H91 C9 C10 H101 169.0 no
H91 C9 C10 H102 -63.1 no
H92 C9 C10 N2 165.7 no
H92 C9 C10 H101 -78.5 no
H92 C9 C10 H102 49.4 no
N2 C11 C12 C13 -172.1(3) no
N2 C11 C12 C17 8.8(5) no
H11 C11 C12 C13 8.0 no
H11 C11 C12 C17 -171.0 no
C11 C12 C13 C14 179.7(3) no
C17 C12 C13 H13 178.7 no
C11 C12 C17 C16 179.7(3) no
C13 C12 C17 O2 -179.5(3) no
C12 C13 C14 H14 -179.0 no
H13 C13 C14 C15 -179.1 no
C13 C14 C15 H15 179.9 no
H14 C14 C15 C16 179.9 no
C14 C15 C16 H16 179.5 no
H15 C15 C16 C17 179.6 no
C15 C16 C17 O2 -179.6(3) no
H16 C16 C17 C12 -179.9 no
